data_1554857
loop_
_publ_author_name
'He, Fu-Sheng'
'Wu, Youqian'
'Li, Xiaofang'
'Xia, Hongguang'
'Wu, Jie'

_publ_section_title
;
 Photoredox-catalyzed sulfonylation of alkenylcyclobutanols with the
 insertion of sulfur dioxide through semipinacol rearrangement
;
_journal_issue 11
_journal_name_full 'Organic Chemistry Frontiers'
_journal_page_first 1873
_journal_paper_doi 10.1039/C9QO00300B
_journal_volume 6
_journal_year 2019
_chemical_formula_sum 'C19 H20 O3 S'
_chemical_formula_weight 328.41
_space_group_crystal_system triclinic
_space_group_IT_number 2
_space_group_name_Hall '-P 1'
_space_group_name_H-M_alt 'P -1'
_atom_sites_solution_hydrogens geom
_audit_creation_method SHELXL-2014/7
_audit_update_record
;
2019-02-23 deposited with the CCDC.	2019-04-11 downloaded from the CCDC.
;
_cell_angle_alpha 102.3370(10)
_cell_angle_beta 92.4660(10)
_cell_angle_gamma 108.0020(10)
_cell_formula_units_Z 2
_cell_length_a 6.9512(2)
_cell_length_b 8.6039(3)
_cell_length_c 15.1128(4)
_cell_measurement_reflns_used 9955
_cell_measurement_temperature 296(2)
_cell_measurement_theta_max 59.41
_cell_measurement_theta_min 6.04
_cell_volume 833.95(4)
_computing_cell_refinement 'Bruker SAINT'
_computing_data_collection 'Bruker APEX2'
_computing_data_reduction 'Bruker SAINT'
_computing_molecular_graphics 'Bruker SHELXTL'
_computing_publication_material 'Bruker SHELXTL'
_computing_structure_refinement 'SHELXL-2014/7 (Sheldrick, 2014)'
_computing_structure_solution 'SHELXS-97 (Sheldrick 2008)'
_diffrn_ambient_temperature 296(2)
_diffrn_measured_fraction_theta_full 0.993
_diffrn_measured_fraction_theta_max 0.994
_diffrn_measurement_device_type 'Bruker APEX-II CCD'
_diffrn_measurement_method '\f and \w scans'
_diffrn_radiation_type GaK\a
_diffrn_radiation_wavelength 1.34138
_diffrn_reflns_av_R_equivalents 0.0558
_diffrn_reflns_av_unetI/netI 0.0414
_diffrn_reflns_Laue_measured_fraction_full 0.993
_diffrn_reflns_Laue_measured_fraction_max 0.994
_diffrn_reflns_limit_h_max 8
_diffrn_reflns_limit_h_min -8
_diffrn_reflns_limit_k_max 10
_diffrn_reflns_limit_k_min -10
_diffrn_reflns_limit_l_max 18
_diffrn_reflns_limit_l_min -18
_diffrn_reflns_number 23271
_diffrn_reflns_point_group_measured_fraction_full 0.993
_diffrn_reflns_point_group_measured_fraction_max 0.994
_diffrn_reflns_theta_full 53.594
_diffrn_reflns_theta_max 57.489
_diffrn_reflns_theta_min 4.926
_exptl_absorpt_coefficient_mu 1.192
_exptl_absorpt_correction_T_max 0.864
_exptl_absorpt_correction_T_min 0.692
_exptl_absorpt_correction_type multi-scan
_exptl_absorpt_process_details sadabs
_exptl_crystal_colour colourless
_exptl_crystal_density_diffrn 1.308
_exptl_crystal_description block
_exptl_crystal_F_000 348
_exptl_crystal_size_max 0.310
_exptl_crystal_size_mid 0.240
_exptl_crystal_size_min 0.160
_refine_diff_density_max 0.495
_refine_diff_density_min -0.253
_refine_diff_density_rms 0.049
_refine_ls_extinction_coef 0.044(5)
_refine_ls_extinction_expression Fc^*^=kFc[1+0.001xFc^2^\l^3^/sin(2\q)]^-1/4^
_refine_ls_extinction_method 'SHELXL-2014/7 (Sheldrick 2014'
_refine_ls_goodness_of_fit_ref 1.048
_refine_ls_hydrogen_treatment constr
_refine_ls_matrix_type full
_refine_ls_number_parameters 210
_refine_ls_number_reflns 3458
_refine_ls_number_restraints 0
_refine_ls_restrained_S_all 1.048
_refine_ls_R_factor_all 0.0440
_refine_ls_R_factor_gt 0.0415
_refine_ls_shift/su_max 0.002
_refine_ls_shift/su_mean 0.000
_refine_ls_structure_factor_coef Fsqd
_refine_ls_weighting_details 'w=1/[\s^2^(Fo^2^)+(0.0646P)^2^+0.1597P] where P=(Fo^2^+2Fc^2^)/3'
_refine_ls_weighting_scheme calc
_refine_ls_wR_factor_gt 0.1121
_refine_ls_wR_factor_ref 0.1148
_reflns_Friedel_coverage 0.000
_reflns_number_gt 3208
_reflns_number_total 3458
_reflns_threshold_expression 'I > 2\s(I)'
_cod_data_source_file c9qo00300b2.cif
_cod_data_source_block ga_81211c_a
_cod_database_code 1554857
_shelx_shelxl_version_number 2014/7
_shelx_space_group_comment
; 
The symmetry employed for this shelxl refinement is uniquely defined 
by the following loop, which should always be used as a source of 
symmetry information in preference to the above space-group names. 
They are only intended as comments. 
;
_shelx_estimated_absorpt_t_min 0.709
_shelx_estimated_absorpt_t_max 0.832

loop_
_space_group_symop_operation_xyz
'x, y, z'
'-x, -y, -z'

loop_
_atom_site_label
_atom_site_type_symbol
_atom_site_fract_x
_atom_site_fract_y
_atom_site_fract_z
_atom_site_U_iso_or_equiv
_atom_site_adp_type
_atom_site_occupancy
_atom_site_site_symmetry_order
_atom_site_calc_flag
_atom_site_refinement_flags_posn
_atom_site_refinement_flags_adp
S1 S 0.49535(5) 0.41411(4) 0.20157(2) 0.04440(16) Uani 1 1 d . .
O1 O 0.5117(2) 0.69154(18) 0.49830(8) 0.0683(4) Uani 1 1 d . .
O2 O 0.69657(17) 0.42653(14) 0.17787(7) 0.0550(3) Uani 1 1 d . .
O3 O 0.3434(2) 0.25052(14) 0.18293(9) 0.0675(4) Uani 1 1 d . .
C1 C 0.6714(3) 0.69569(19) 0.46998(9) 0.0498(4) Uani 1 1 d . .
C2 C 0.6997(2) 0.64355(17) 0.36779(9) 0.0413(3) Uani 1 1 d . .
C3 C 0.8935(2) 0.5952(2) 0.37638(12) 0.0547(4) Uani 1 1 d . .
H3A H 0.8609 0.4814 0.3845 0.066 Uiso 1 1 calc R U
H3B H 0.9634 0.6027 0.3225 0.066 Uiso 1 1 calc R U
C4 C 1.0248(3) 0.7223(3) 0.46043(13) 0.0677(5) Uani 1 1 d . .
H4A H 1.1237 0.6795 0.4851 0.081 Uiso 1 1 calc R U
H4B H 1.0960 0.8283 0.4459 0.081 Uiso 1 1 calc R U
C5 C 0.8727(3) 0.7435(3) 0.52689(12) 0.0708(5) Uani 1 1 d . .
H5A H 0.8651 0.6709 0.5686 0.085 Uiso 1 1 calc R U
H5B H 0.9119 0.8592 0.5620 0.085 Uiso 1 1 calc R U
C6 C 0.5098(2) 0.49744(18) 0.32160(9) 0.0442(3) Uani 1 1 d . .
H6A H 0.3923 0.5339 0.3326 0.053 Uiso 1 1 calc R U
H6B H 0.4978 0.4063 0.3516 0.053 Uiso 1 1 calc R U
C7 C 0.4002(2) 0.54149(17) 0.14718(8) 0.0408(3) Uani 1 1 d . .
C8 C 0.1977(2) 0.5295(2) 0.14827(10) 0.0514(4) Uani 1 1 d . .
H8 H 0.1129 0.4559 0.1781 0.062 Uiso 1 1 calc R U
C9 C 0.1226(3) 0.6275(2) 0.10476(12) 0.0584(4) Uani 1 1 d . .
H9 H -0.0139 0.6194 0.1056 0.070 Uiso 1 1 calc R U
C10 C 0.2453(3) 0.7379(2) 0.05970(10) 0.0527(4) Uani 1 1 d . .
C11 C 0.4465(3) 0.7452(2) 0.05808(11) 0.0560(4) Uani 1 1 d . .
H11 H 0.5305 0.8167 0.0270 0.067 Uiso 1 1 calc R U
C12 C 0.5256(2) 0.6488(2) 0.10146(10) 0.0505(4) Uani 1 1 d . .
H12 H 0.6616 0.6559 0.1000 0.061 Uiso 1 1 calc R U
C13 C 0.1611(4) 0.8457(3) 0.01337(15) 0.0767(6) Uani 1 1 d . .
H13A H 0.2010 0.9580 0.0512 0.115 Uiso 1 1 calc R U
H13B H 0.0152 0.7995 0.0036 0.115 Uiso 1 1 calc R U
H13C H 0.2136 0.8485 -0.0442 0.115 Uiso 1 1 calc R U
C14 C 0.7271(2) 0.79973(17) 0.32907(9) 0.0435(3) Uani 1 1 d . .
C15 C 0.5801(3) 0.8791(2) 0.33756(12) 0.0608(4) Uani 1 1 d . .
H15 H 0.4696 0.8403 0.3688 0.073 Uiso 1 1 calc R U
C16 C 0.5965(4) 1.0157(3) 0.29988(15) 0.0805(6) Uani 1 1 d . .
H16 H 0.4963 1.0669 0.3057 0.097 Uiso 1 1 calc R U
C17 C 0.7579(4) 1.0755(2) 0.25445(14) 0.0801(6) Uani 1 1 d . .
H17 H 0.7676 1.1667 0.2291 0.096 Uiso 1 1 calc R U
C18 C 0.9060(3) 1.0006(2) 0.24625(12) 0.0722(6) Uani 1 1 d . .
H18 H 1.0168 1.0418 0.2156 0.087 Uiso 1 1 calc R U
C19 C 0.8919(3) 0.8630(2) 0.28342(10) 0.0540(4) Uani 1 1 d . .
H19 H 0.9935 0.8134 0.2776 0.065 Uiso 1 1 calc R U

loop_
_atom_site_aniso_label
_atom_site_aniso_U_11
_atom_site_aniso_U_22
_atom_site_aniso_U_33
_atom_site_aniso_U_23
_atom_site_aniso_U_13
_atom_site_aniso_U_12
S1 0.0501(2) 0.0394(2) 0.0403(2) 0.01059(14) 0.00567(14) 0.00897(15)
O1 0.0835(9) 0.0939(10) 0.0447(6) 0.0244(6) 0.0219(6) 0.0458(8)
O2 0.0598(6) 0.0632(7) 0.0489(6) 0.0144(5) 0.0133(5) 0.0279(5)
O3 0.0764(8) 0.0417(6) 0.0697(8) 0.0131(5) -0.0012(6) 0.0000(5)
C1 0.0679(9) 0.0505(8) 0.0369(7) 0.0155(6) 0.0068(6) 0.0242(7)
C2 0.0471(7) 0.0439(7) 0.0364(6) 0.0133(5) 0.0061(5) 0.0170(6)
C3 0.0533(8) 0.0582(9) 0.0590(9) 0.0168(7) 0.0038(7) 0.0258(7)
C4 0.0577(10) 0.0764(12) 0.0678(11) 0.0213(9) -0.0097(8) 0.0198(8)
C5 0.0805(12) 0.0802(12) 0.0457(9) 0.0124(8) -0.0093(8) 0.0216(10)
C6 0.0488(7) 0.0477(7) 0.0383(7) 0.0196(6) 0.0098(5) 0.0118(6)
C7 0.0424(7) 0.0434(7) 0.0319(6) 0.0084(5) 0.0038(5) 0.0076(5)
C8 0.0444(7) 0.0618(9) 0.0461(8) 0.0185(7) 0.0105(6) 0.0102(6)
C9 0.0475(8) 0.0749(11) 0.0554(9) 0.0176(8) 0.0070(6) 0.0223(8)
C10 0.0626(9) 0.0522(8) 0.0404(7) 0.0075(6) -0.0025(6) 0.0183(7)
C11 0.0583(9) 0.0560(9) 0.0501(8) 0.0230(7) 0.0064(7) 0.0064(7)
C12 0.0419(7) 0.0587(9) 0.0485(8) 0.0202(7) 0.0079(6) 0.0078(6)
C13 0.0951(15) 0.0711(12) 0.0701(12) 0.0223(10) -0.0075(10) 0.0344(11)
C14 0.0539(8) 0.0401(7) 0.0351(6) 0.0105(5) 0.0032(5) 0.0127(6)
C15 0.0791(11) 0.0603(10) 0.0578(9) 0.0245(8) 0.0163(8) 0.0356(9)
C16 0.1211(18) 0.0656(12) 0.0741(12) 0.0266(10) 0.0100(12) 0.0512(12)
C17 0.1317(19) 0.0462(9) 0.0591(11) 0.0221(8) 0.0008(11) 0.0195(11)
C18 0.0914(14) 0.0566(10) 0.0471(9) 0.0172(7) 0.0056(8) -0.0093(9)
C19 0.0578(9) 0.0509(8) 0.0437(8) 0.0115(6) 0.0054(6) 0.0041(7)

loop_
_atom_type_symbol
_atom_type_description
_atom_type_scat_dispersion_real
_atom_type_scat_dispersion_imag
_atom_type_scat_source
C C 0.0137 0.0067 'International Tables Vol C Tables 4.2.6.8 and 6.1.1.4'
H H 0.0000 0.0000 'International Tables Vol C Tables 4.2.6.8 and 6.1.1.4'
O O 0.0389 0.0241 'International Tables Vol C Tables 4.2.6.8 and 6.1.1.4'
S S 0.2925 0.4295 'International Tables Vol C Tables 4.2.6.8 and 6.1.1.4'

loop_
_geom_angle_atom_site_label_1
_geom_angle_atom_site_label_2
_geom_angle_atom_site_label_3
_geom_angle
O3 S1 O2 118.49(8)
O3 S1 C7 107.72(7)
O2 S1 C7 109.00(6)
O3 S1 C6 105.26(7)
O2 S1 C6 109.09(7)
C7 S1 C6 106.66(6)
O1 C1 C5 125.98(14)
O1 C1 C2 124.79(14)
C5 C1 C2 109.17(14)
C6 C2 C3 114.48(12)
C6 C2 C14 112.37(11)
C3 C2 C14 114.19(12)
C6 C2 C1 107.51(11)
C3 C2 C1 100.29(11)
C14 C2 C1 106.73(11)
C4 C3 C2 104.94(13)
C4 C3 H3A 110.8
C2 C3 H3A 110.8
C4 C3 H3B 110.8
C2 C3 H3B 110.8
H3A C3 H3B 108.8
C5 C4 C3 103.79(15)
C5 C4 H4A 111.0
C3 C4 H4A 111.0
C5 C4 H4B 111.0
C3 C4 H4B 111.0
H4A C4 H4B 109.0
C1 C5 C4 106.02(14)
C1 C5 H5A 110.5
C4 C5 H5A 110.5
C1 C5 H5B 110.5
C4 C5 H5B 110.5
H5A C5 H5B 108.7
C2 C6 S1 117.68(9)
C2 C6 H6A 107.9
S1 C6 H6A 107.9
C2 C6 H6B 107.9
S1 C6 H6B 107.9
H6A C6 H6B 107.2
C8 C7 C12 120.34(14)
C8 C7 S1 119.27(11)
C12 C7 S1 120.36(11)
C9 C8 C7 119.32(14)
C9 C8 H8 120.3
C7 C8 H8 120.3
C8 C9 C10 121.55(15)
C8 C9 H9 119.2
C10 C9 H9 119.2
C11 C10 C9 118.01(15)
C11 C10 C13 121.13(16)
C9 C10 C13 120.85(17)
C12 C11 C10 121.52(14)
C12 C11 H11 119.2
C10 C11 H11 119.2
C11 C12 C7 119.24(14)
C11 C12 H12 120.4
C7 C12 H12 120.4
C10 C13 H13A 109.5
C10 C13 H13B 109.5
H13A C13 H13B 109.5
C10 C13 H13C 109.5
H13A C13 H13C 109.5
H13B C13 H13C 109.5
C19 C14 C15 118.05(14)
C19 C14 C2 122.44(13)
C15 C14 C2 119.49(13)
C16 C15 C14 120.72(18)
C16 C15 H15 119.6
C14 C15 H15 119.6
C17 C16 C15 120.6(2)
C17 C16 H16 119.7
C15 C16 H16 119.7
C16 C17 C18 119.66(17)
C16 C17 H17 120.2
C18 C17 H17 120.2
C17 C18 C19 120.54(18)
C17 C18 H18 119.7
C19 C18 H18 119.7
C14 C19 C18 120.39(18)
C14 C19 H19 119.8
C18 C19 H19 119.8

loop_
_geom_bond_atom_site_label_1
_geom_bond_atom_site_label_2
_geom_bond_distance
S1 O3 1.4359(11)
S1 O2 1.4364(11)
S1 C7 1.7608(14)
S1 C6 1.7886(14)
O1 C1 1.200(2)
C1 C5 1.502(2)
C1 C2 1.5522(18)
C2 C6 1.526(2)
C2 C3 1.536(2)
C2 C14 1.5400(18)
C3 C4 1.527(3)
C3 H3A 0.9700
C3 H3B 0.9700
C4 C5 1.514(3)
C4 H4A 0.9700
C4 H4B 0.9700
C5 H5A 0.9700
C5 H5B 0.9700
C6 H6A 0.9700
C6 H6B 0.9700
C7 C8 1.380(2)
C7 C12 1.3845(19)
C8 C9 1.377(2)
C8 H8 0.9300
C9 C10 1.385(2)
C9 H9 0.9300
C10 C11 1.382(2)
C10 C13 1.508(2)
C11 C12 1.379(2)
C11 H11 0.9300
C12 H12 0.9300
C13 H13A 0.9600
C13 H13B 0.9600
C13 H13C 0.9600
C14 C19 1.388(2)
C14 C15 1.390(2)
C15 C16 1.388(2)
C15 H15 0.9300
C16 C17 1.362(3)
C16 H16 0.9300
C17 C18 1.370(3)
C17 H17 0.9300
C18 C19 1.394(2)
C18 H18 0.9300
C19 H19 0.9300
